data_4087757
loop_
_publ_author_name
'Hwang, Seung Jun'
'Anderson, Bryce L.'
'Powers, David C.'
'Maher, Andrew G.'
'Hadt, Ryan G.'
'Nocera, Daniel G.'

_publ_section_title
;
 Halogen Photoelimination from Monomeric Nickel(III) Complexes Enabled by
 the Secondary Coordination Sphere
;
_journal_issue 19
_journal_name_full Organometallics
_journal_page_first 4766
_journal_paper_doi 10.1021/acs.organomet.5b00568
_journal_volume 34
_journal_year 2015
_chemical_formula_sum 'C30 H24 Br0 Cl2 Ni P2'
_chemical_formula_weight 576.04
_chemical_name_common NiCl2dppb
_space_group_IT_number 9
_space_group_name_Hall 'C -2yc'
_space_group_name_H-M_alt 'C 1 c 1'
_symmetry_cell_setting monoclinic
_symmetry_space_group_name_H-M 'C 1 c 1'
_atom_sites_solution_hydrogens geom
_atom_sites_solution_primary direct
_atom_sites_solution_secondary difmap
_audit_creation_method SHELXL-97
_cell_angle_alpha 90.00
_cell_angle_beta 104.426(3)
_cell_angle_gamma 90.00
_cell_formula_units_Z 4
_cell_length_a 15.0451(8)
_cell_length_b 9.6692(6)
_cell_length_c 18.4342(11)
_cell_measurement_reflns_used 9895
_cell_measurement_temperature 100(2)
_cell_measurement_theta_max 66.6275
_cell_measurement_theta_min 4.9505
_cell_volume 2597.1(3)
_computing_cell_refinement 'SAINT 7.46A (Bruker-AXS, 2009)'
_computing_data_collection 'APEX2 v2009.3.0 (Bruker-AXS, 2009)'
_computing_data_reduction 'SAINT 7.46A (Bruker-AXS, 2009)'
_computing_molecular_graphics 'Bruker SHELXTL (Sheldrick, 2008)'
_computing_publication_material 'Bruker SHELXTL (Sheldrick, 2008)'
_computing_structure_refinement 'SHELXL-97 (Sheldrick, 2008)'
_computing_structure_solution 'SHELXT-2014 (Sheldrick, 2008)'
_diffrn_ambient_temperature 100(2)
_diffrn_detector_area_resol_mean 8.3
_diffrn_measured_fraction_theta_full 0.979
_diffrn_measured_fraction_theta_max 0.979
_diffrn_measurement_device_type 'Bruker APEX-II CCD'
_diffrn_measurement_method '\f and \w scans'
_diffrn_radiation_monochromator graphite
_diffrn_radiation_source 'fine-focus sealed tube'
_diffrn_radiation_type CuK\a
_diffrn_radiation_wavelength 1.54178
_diffrn_reflns_av_R_equivalents 0.0825
_diffrn_reflns_av_sigmaI/netI 0.0750
_diffrn_reflns_limit_h_max 17
_diffrn_reflns_limit_h_min -17
_diffrn_reflns_limit_k_max 11
_diffrn_reflns_limit_k_min -10
_diffrn_reflns_limit_l_max 21
_diffrn_reflns_limit_l_min -20
_diffrn_reflns_number 17647
_diffrn_reflns_theta_full 66.58
_diffrn_reflns_theta_max 66.58
_diffrn_reflns_theta_min 4.95
_exptl_absorpt_coefficient_mu 4.268
_exptl_absorpt_correction_T_max 0.6974
_exptl_absorpt_correction_T_min 0.5412
_exptl_absorpt_correction_type multi-scan
_exptl_absorpt_process_details 'SADABS (Sheldrick, 2008)'
_exptl_crystal_colour yellow
_exptl_crystal_density_diffrn 1.473
_exptl_crystal_density_method 'not measured'
_exptl_crystal_description plate
_exptl_crystal_F_000 1184
_exptl_crystal_size_max 0.16
_exptl_crystal_size_mid 0.11
_exptl_crystal_size_min 0.09
_refine_diff_density_max 1.258
_refine_diff_density_min -0.411
_refine_diff_density_rms 0.135
_refine_ls_abs_structure_details 'Flack H D (1983), Acta Cryst. A39, 876-881'
_refine_ls_abs_structure_Flack 0.00(4)
_refine_ls_extinction_method none
_refine_ls_goodness_of_fit_ref 1.058
_refine_ls_hydrogen_treatment mixed
_refine_ls_matrix_type full
_refine_ls_number_parameters 317
_refine_ls_number_reflns 3946
_refine_ls_number_restraints 2
_refine_ls_restrained_S_all 1.058
_refine_ls_R_factor_all 0.0919
_refine_ls_R_factor_gt 0.0861
_refine_ls_shift/su_max 0.000
_refine_ls_shift/su_mean 0.000
_refine_ls_structure_factor_coef Fsqd
_refine_ls_weighting_details 'calc w=1/[\s^2^(Fo^2^)+(0.1529P)^2^+3.4579P] where P=(Fo^2^+2Fc^2^)/3'
_refine_ls_weighting_scheme calc
_refine_ls_wR_factor_gt 0.2240
_refine_ls_wR_factor_ref 0.2307
_reflns_number_gt 3493
_reflns_number_total 3946
_reflns_threshold_expression >2sigma(I)
_cod_data_source_file om5b00568_si_004.cif
_cod_data_source_block nicl2dppb
_cod_depositor_comments
;
The following automatic conversions were performed:

data item '_symmetry_cell_setting' value 'Monoclinic' was changed to
'monoclinic' in accordance with the
/home/saulius/struct/COD-crude-data/automatic-downloads/DataCite-retrospective/ACS/depositions/lib/dictionaries/cif_core.dic
dictionary named 'cif_core.dic' version 2.4.2 last updated on
2011-04-26.

Automatic conversion script
Id: cif_fix_values 6909 2019-04-08 15:41:33Z antanas 
;
_cod_original_sg_symbol_H-M Cc
_cod_database_code 4087757

loop_
_symmetry_equiv_pos_as_xyz
'x, y, z'
'x, -y, z+1/2'
'x+1/2, y+1/2, z'
'x+1/2, -y+1/2, z+1/2'

loop_
_atom_site_label
_atom_site_type_symbol
_atom_site_fract_x
_atom_site_fract_y
_atom_site_fract_z
_atom_site_U_iso_or_equiv
_atom_site_adp_type
_atom_site_occupancy
_atom_site_symmetry_multiplicity
_atom_site_calc_flag
_atom_site_refinement_flags
C1 C 0.6318(5) 0.4498(9) 0.6104(5) 0.062(2) Uani 1 1 d .
C2 C 0.6960(6) 0.4571(9) 0.5676(6) 0.062(2) Uani 1 1 d .
H2 H 0.6799 0.4942 0.5183 0.075 Uiso 1 1 calc R
C3 C 0.7839(6) 0.4086(10) 0.5986(6) 0.064(2) Uani 1 1 d .
H3 H 0.8279 0.4113 0.5696 0.077 Uiso 1 1 calc R
C4 C 0.8088(7) 0.3580(9) 0.6686(6) 0.068(2) Uani 1 1 d .
H4 H 0.8699 0.3268 0.6886 0.082 Uiso 1 1 calc R
C5 C 0.7446(6) 0.3510(10) 0.7124(6) 0.069(2) Uani 1 1 d .
H5 H 0.7614 0.3138 0.7616 0.083 Uiso 1 1 calc R
C6 C 0.6561(6) 0.3996(10) 0.6821(6) 0.065(2) Uani 1 1 d .
H6 H 0.6123 0.3979 0.7113 0.078 Uiso 1 1 calc R
C7 C 0.4327(6) 0.4442(9) 0.6071(5) 0.0551(18) Uani 1 1 d .
C8 C 0.4385(7) 0.3082(12) 0.6264(5) 0.071(2) Uani 1 1 d .
H8 H 0.4916 0.2572 0.6240 0.085 Uiso 1 1 calc R
C9 C 0.3667(8) 0.2409(11) 0.6501(6) 0.076(3) Uani 1 1 d .
H9 H 0.3704 0.1453 0.6624 0.092 Uiso 1 1 calc R
C10 C 0.2902(7) 0.3202(15) 0.6547(6) 0.086(3) Uani 1 1 d .
H10 H 0.2425 0.2795 0.6729 0.103 Uiso 1 1 calc R
C11 C 0.2840(6) 0.4569(13) 0.6329(6) 0.075(3) Uani 1 1 d .
H11 H 0.2306 0.5089 0.6336 0.090 Uiso 1 1 calc R
C12 C 0.3537(6) 0.5172(11) 0.6106(6) 0.071(2) Uani 1 1 d .
H12 H 0.3489 0.6121 0.5969 0.085 Uiso 1 1 calc R
C13 C 0.3648(6) 0.8332(10) 0.4221(5) 0.062(2) Uani 1 1 d .
C14 C 0.2870(7) 0.7533(10) 0.4007(6) 0.066(2) Uani 1 1 d .
H14 H 0.2922 0.6554 0.4028 0.079 Uiso 1 1 calc R
C15 C 0.2027(6) 0.8120(12) 0.3766(6) 0.072(2) Uani 1 1 d .
H15 H 0.1500 0.7548 0.3616 0.086 Uiso 1 1 calc R
C16 C 0.1933(6) 0.9507(12) 0.3739(6) 0.075(3) Uani 1 1 d .
H16 H 0.1341 0.9909 0.3575 0.091 Uiso 1 1 calc R
C17 C 0.2697(6) 1.0344(11) 0.3951(6) 0.068(2) Uani 1 1 d .
H17 H 0.2631 1.1321 0.3923 0.081 Uiso 1 1 calc R
C18 C 0.3562(7) 0.9758(10) 0.4203(6) 0.069(2) Uani 1 1 d .
H18 H 0.4088 1.0330 0.4363 0.083 Uiso 1 1 calc R
C19 C 0.5521(6) 0.8387(10) 0.4048(5) 0.061(2) Uani 1 1 d .
C20 C 0.5193(7) 0.8845(10) 0.3328(5) 0.064(2) Uani 1 1 d .
H20 H 0.4553 0.8798 0.3103 0.076 Uiso 1 1 calc R
C21 C 0.5771(7) 0.9374(11) 0.2921(6) 0.068(2) Uani 1 1 d .
H21 H 0.5536 0.9690 0.2422 0.082 Uiso 1 1 calc R
C22 C 0.6724(6) 0.9432(10) 0.3268(6) 0.070(2) Uani 1 1 d .
H22 H 0.7139 0.9780 0.2999 0.084 Uiso 1 1 calc R
C23 C 0.7037(6) 0.8996(10) 0.3973(6) 0.070(2) Uani 1 1 d .
H23 H 0.7676 0.9047 0.4201 0.083 Uiso 1 1 calc R
C24 C 0.6454(6) 0.8472(9) 0.4382(6) 0.063(2) Uani 1 1 d .
H24 H 0.6691 0.8175 0.4884 0.076 Uiso 1 1 calc R
C25 C 0.4888(5) 0.4768(10) 0.4701(5) 0.056(2) Uani 1 1 d .
C26 C 0.4854(5) 0.3372(8) 0.4474(5) 0.056(2) Uani 1 1 d .
H26 H 0.5010 0.2650 0.4832 0.067 Uiso 1 1 calc R
C27 C 0.4590(5) 0.3086(8) 0.3723(5) 0.0553(18) Uani 1 1 d .
H27 H 0.4579 0.2153 0.3560 0.066 Uiso 1 1 calc R
C28 C 0.4343(6) 0.4117(12) 0.3204(5) 0.071(3) Uani 1 1 d .
H28 H 0.4142 0.3895 0.2687 0.085 Uiso 1 1 calc R
C29 C 0.4384(5) 0.5497(9) 0.3436(5) 0.060(2) Uani 1 1 d .
H29 H 0.4231 0.6234 0.3086 0.071 Uiso 1 1 calc R
C30 C 0.4660(5) 0.5738(8) 0.4199(5) 0.0536(19) Uani 1 1 d .
P1 P 0.51945(13) 0.5279(2) 0.56963(12) 0.0550(5) Uani 1 1 d .
P2 P 0.47759(15) 0.7557(2) 0.45626(14) 0.0539(6) Uani 1 1 d .
Cl1 Cl 0.55741(13) 0.7237(2) 0.69876(12) 0.0542(5) Uani 1 1 d .
Cl2 Cl 0.53157(11) 0.97936(19) 0.57764(11) 0.0520(5) Uani 1 1 d .
Ni1 Ni 0.52204(12) 0.74893(15) 0.57590(11) 0.0571(4) Uani 1 1 d .

loop_
_atom_site_aniso_label
_atom_site_aniso_U_11
_atom_site_aniso_U_22
_atom_site_aniso_U_33
_atom_site_aniso_U_23
_atom_site_aniso_U_13
_atom_site_aniso_U_12
C1 0.041(4) 0.071(5) 0.073(6) -0.003(4) 0.016(4) 0.003(3)
C2 0.049(4) 0.071(5) 0.067(5) -0.009(4) 0.014(4) -0.001(4)
C3 0.055(5) 0.064(5) 0.075(6) -0.001(5) 0.021(4) 0.005(4)
C4 0.056(5) 0.067(5) 0.077(6) -0.005(5) 0.008(4) 0.004(4)
C5 0.057(5) 0.082(6) 0.068(6) -0.005(5) 0.014(4) 0.008(4)
C6 0.058(5) 0.069(5) 0.070(6) -0.006(5) 0.017(4) 0.005(4)
C7 0.048(4) 0.061(5) 0.057(5) -0.008(4) 0.016(3) -0.004(3)
C8 0.063(5) 0.087(7) 0.059(5) 0.001(5) 0.006(4) 0.000(5)
C9 0.078(7) 0.084(6) 0.066(6) 0.003(5) 0.017(5) -0.024(5)
C10 0.057(6) 0.136(10) 0.068(6) -0.011(7) 0.023(4) -0.036(6)
C11 0.045(5) 0.110(8) 0.072(6) -0.003(5) 0.016(4) -0.012(4)
C12 0.046(5) 0.095(7) 0.069(6) -0.004(5) 0.008(4) -0.008(4)
C13 0.045(4) 0.075(5) 0.068(5) 0.007(5) 0.017(4) 0.014(4)
C14 0.048(5) 0.074(6) 0.079(6) -0.003(4) 0.021(4) 0.000(3)
C15 0.053(5) 0.090(7) 0.070(6) -0.009(5) 0.013(4) -0.002(5)
C16 0.050(5) 0.108(8) 0.066(6) 0.003(5) 0.010(4) 0.023(5)
C17 0.068(6) 0.073(5) 0.068(5) 0.007(5) 0.029(4) 0.006(4)
C18 0.059(5) 0.080(6) 0.071(6) 0.001(5) 0.022(4) 0.000(4)
C19 0.048(4) 0.076(5) 0.062(5) -0.004(4) 0.020(4) -0.003(4)
C20 0.059(5) 0.071(5) 0.061(5) -0.005(4) 0.015(4) 0.002(4)
C21 0.066(5) 0.079(6) 0.067(6) 0.005(5) 0.028(4) -0.007(4)
C22 0.064(6) 0.069(5) 0.089(7) -0.004(5) 0.039(5) -0.008(4)
C23 0.058(5) 0.065(5) 0.089(7) -0.002(5) 0.024(5) -0.011(4)
C24 0.047(4) 0.061(5) 0.083(6) -0.004(4) 0.020(4) -0.002(3)
C25 0.039(4) 0.077(6) 0.053(4) -0.005(4) 0.012(3) 0.002(3)
C26 0.039(4) 0.045(4) 0.087(6) 0.016(4) 0.024(4) 0.007(3)
C27 0.047(4) 0.055(4) 0.069(5) 0.000(4) 0.024(4) -0.001(3)
C28 0.043(4) 0.117(8) 0.056(5) -0.009(5) 0.016(4) -0.009(5)
C29 0.042(4) 0.061(5) 0.078(6) 0.001(4) 0.021(4) 0.001(3)
C30 0.045(4) 0.047(4) 0.076(5) -0.020(4) 0.028(4) -0.008(3)
P1 0.0457(11) 0.0597(11) 0.0609(13) -0.0028(11) 0.0159(9) 0.0006(9)
P2 0.0435(11) 0.0603(12) 0.0582(13) -0.0009(9) 0.0129(9) 0.0005(7)
Cl1 0.0486(10) 0.0577(9) 0.0574(11) -0.0020(10) 0.0150(8) -0.0025(9)
Cl2 0.0450(10) 0.0537(9) 0.0576(10) -0.0024(9) 0.0133(7) 0.0014(8)
Ni1 0.0479(7) 0.0622(7) 0.0617(8) -0.0026(6) 0.0144(5) -0.0001(5)

loop_
_atom_type_symbol
_atom_type_description
_atom_type_scat_dispersion_real
_atom_type_scat_dispersion_imag
_atom_type_scat_source
C C 0.0181 0.0091 'International Tables Vol C Tables 4.2.6.8 and 6.1.1.4'
H H 0.0000 0.0000 'International Tables Vol C Tables 4.2.6.8 and 6.1.1.4'
P P 0.2955 0.4335 'International Tables Vol C Tables 4.2.6.8 and 6.1.1.4'
Ni Ni -3.0029 0.5091 'International Tables Vol C Tables 4.2.6.8 and 6.1.1.4'
Br Br -0.6763 1.2805 'International Tables Vol C Tables 4.2.6.8 and 6.1.1.4'
Cl Cl 0.3639 0.7018 'International Tables Vol C Tables 4.2.6.8 and 6.1.1.4'

loop_
_geom_angle_atom_site_label_1
_geom_angle_atom_site_label_2
_geom_angle_atom_site_label_3
_geom_angle
C6 C1 C2 120.5(8)
C6 C1 P1 122.7(7)
C2 C1 P1 116.4(7)
C3 C2 C1 118.3(9)
C4 C3 C2 121.9(9)
C3 C4 C5 120.1(9)
C6 C5 C4 118.6(10)
C1 C6 C5 120.4(9)
C8 C7 C12 118.4(8)
C8 C7 P1 121.8(7)
C12 C7 P1 119.6(7)
C7 C8 C9 121.3(10)
C10 C9 C8 117.8(10)
C11 C10 C9 120.2(9)
C12 C11 C10 120.1(10)
C11 C12 C7 122.0(10)
C14 C13 C18 119.0(8)
C14 C13 P2 121.5(7)
C18 C13 P2 119.5(7)
C15 C14 C13 121.2(9)
C16 C15 C14 120.6(10)
C15 C16 C17 120.0(8)
C16 C17 C18 120.0(9)
C13 C18 C17 119.2(9)
C20 C19 C24 119.4(9)
C20 C19 P2 121.7(7)
C24 C19 P2 118.8(7)
C19 C20 C21 121.6(9)
C20 C21 C22 118.2(9)
C23 C22 C21 119.9(8)
C22 C23 C24 121.8(9)
C23 C24 C19 119.2(10)
C30 C25 C26 119.7(8)
C30 C25 P1 118.0(7)
C26 C25 P1 122.2(7)
C27 C26 C25 118.2(8)
C28 C27 C26 121.3(8)
C27 C28 C29 119.9(9)
C30 C29 C28 116.7(9)
C25 C30 C29 124.1(7)
C25 C30 P2 116.0(7)
C29 C30 P2 119.9(7)
C7 P1 C1 109.7(4)
C7 P1 C25 103.6(4)
C1 P1 C25 105.9(4)
C7 P1 Ni1 115.5(3)
C1 P1 Ni1 112.7(3)
C25 P1 Ni1 108.5(3)
C13 P2 C19 106.3(4)
C13 P2 C30 105.5(4)
C19 P2 C30 104.0(4)
C13 P2 Ni1 113.3(3)
C19 P2 Ni1 118.3(3)
C30 P2 Ni1 108.5(3)
P1 Ni1 P2 88.74(10)
P1 Ni1 Cl1 86.65(10)
P2 Ni1 Cl1 173.89(11)
P1 Ni1 Cl2 176.12(12)
P2 Ni1 Cl2 89.25(10)
Cl1 Ni1 Cl2 95.59(10)

loop_
_geom_bond_atom_site_label_1
_geom_bond_atom_site_label_2
_geom_bond_distance
C1 C6 1.368(14)
C1 C2 1.394(13)
C1 P1 1.833(8)
C2 C3 1.385(13)
C3 C4 1.343(14)
C4 C5 1.405(14)
C5 C6 1.391(13)
C7 C8 1.360(15)
C7 C12 1.398(13)
C7 P1 1.812(8)
C8 C9 1.419(15)
C9 C10 1.403(18)
C10 C11 1.378(18)
C11 C12 1.350(14)
C13 C14 1.376(14)
C13 C18 1.385(14)
C13 P2 1.818(8)
C14 C15 1.358(14)
C15 C16 1.349(16)
C16 C17 1.380(15)
C17 C18 1.389(13)
C19 C20 1.370(13)
C19 C24 1.387(13)
C19 P2 1.825(9)
C20 C21 1.380(13)
C21 C22 1.419(14)
C22 C23 1.336(15)
C23 C24 1.386(14)
C25 C30 1.302(13)
C25 C26 1.410(12)
C25 P1 1.844(9)
C26 C27 1.369(13)
C27 C28 1.367(14)
C28 C29 1.398(14)
C29 C30 1.385(13)
C30 P2 1.875(7)
P1 Ni1 2.140(3)
P2 Ni1 2.140(3)
Cl1 Ni1 2.207(3)
Cl2 Ni1 2.232(2)

loop_
_geom_torsion_atom_site_label_1
_geom_torsion_atom_site_label_2
_geom_torsion_atom_site_label_3
_geom_torsion_atom_site_label_4
_geom_torsion
C6 C1 C2 C3 1.8(14)
P1 C1 C2 C3 175.3(7)
C1 C2 C3 C4 -1.3(15)
C2 C3 C4 C5 1.0(15)
C3 C4 C5 C6 -1.1(15)
C2 C1 C6 C5 -2.0(14)
P1 C1 C6 C5 -175.1(7)
C4 C5 C6 C1 1.6(14)
C12 C7 C8 C9 -0.3(13)
P1 C7 C8 C9 -174.9(8)
C7 C8 C9 C10 -1.5(14)
C8 C9 C10 C11 3.3(15)
C9 C10 C11 C12 -3.4(16)
C10 C11 C12 C7 1.4(16)
C8 C7 C12 C11 0.4(14)
P1 C7 C12 C11 175.1(7)
C18 C13 C14 C15 1.4(16)
P2 C13 C14 C15 178.7(8)
C13 C14 C15 C16 -0.8(17)
C14 C15 C16 C17 0.6(16)
C15 C16 C17 C18 -1.1(15)
C14 C13 C18 C17 -1.8(14)
P2 C13 C18 C17 -179.2(7)
C16 C17 C18 C13 1.7(14)
C24 C19 C20 C21 0.9(14)
P2 C19 C20 C21 -174.8(8)
C19 C20 C21 C22 0.1(15)
C20 C21 C22 C23 -0.8(15)
C21 C22 C23 C24 0.5(15)
C22 C23 C24 C19 0.5(15)
C20 C19 C24 C23 -1.1(14)
P2 C19 C24 C23 174.7(7)
C30 C25 C26 C27 0.8(11)
P1 C25 C26 C27 177.8(6)
C25 C26 C27 C28 -1.6(11)
C26 C27 C28 C29 2.0(12)
C27 C28 C29 C30 -1.6(11)
C26 C25 C30 C29 -0.5(12)
P1 C25 C30 C29 -177.6(6)
C26 C25 C30 P2 -177.7(5)
P1 C25 C30 P2 5.2(8)
C28 C29 C30 C25 0.9(11)
C28 C29 C30 P2 177.9(6)
C8 C7 P1 C1 -32.3(8)
C12 C7 P1 C1 153.1(7)
C8 C7 P1 C25 80.4(8)
C12 C7 P1 C25 -94.2(7)
C8 C7 P1 Ni1 -161.1(6)
C12 C7 P1 Ni1 24.4(8)
C6 C1 P1 C7 -33.1(9)
C2 C1 P1 C7 153.6(7)
C6 C1 P1 C25 -144.3(8)
C2 C1 P1 C25 42.4(8)
C6 C1 P1 Ni1 97.2(8)
C2 C1 P1 Ni1 -76.2(7)
C30 C25 P1 C7 117.4(7)
C26 C25 P1 C7 -59.6(7)
C30 C25 P1 C1 -127.1(6)
C26 C25 P1 C1 55.8(7)
C30 C25 P1 Ni1 -5.8(7)
C26 C25 P1 Ni1 177.1(5)
C14 C13 P2 C19 131.4(8)
C18 C13 P2 C19 -51.3(9)
C14 C13 P2 C30 21.4(10)
C18 C13 P2 C30 -161.4(8)
C14 C13 P2 Ni1 -97.1(8)
C18 C13 P2 Ni1 80.2(8)
C20 C19 P2 C13 -31.5(9)
C24 C19 P2 C13 152.8(7)
C20 C19 P2 C30 79.6(8)
C24 C19 P2 C30 -96.1(8)
C20 C19 P2 Ni1 -160.1(7)
C24 C19 P2 Ni1 24.2(9)
C25 C30 P2 C13 -124.0(6)
C29 C30 P2 C13 58.7(7)
C25 C30 P2 C19 124.4(6)
C29 C30 P2 C19 -52.9(7)
C25 C30 P2 Ni1 -2.3(6)
C29 C30 P2 Ni1 -179.7(5)
C7 P1 Ni1 P2 -112.5(3)
C1 P1 Ni1 P2 120.2(3)
C25 P1 Ni1 P2 3.2(3)
C7 P1 Ni1 Cl1 63.4(3)
C1 P1 Ni1 Cl1 -63.8(3)
C25 P1 Ni1 Cl1 179.2(3)
C7 P1 Ni1 Cl2 -171(2)
C1 P1 Ni1 Cl2 61(2)
C25 P1 Ni1 Cl2 -56(2)
C13 P2 Ni1 P1 115.7(4)
C19 P2 Ni1 P1 -119.0(3)
C30 P2 Ni1 P1 -1.0(2)
C13 P2 Ni1 Cl1 74.7(12)
C19 P2 Ni1 Cl1 -160.0(11)
C30 P2 Ni1 Cl1 -42.0(12)
C13 P2 Ni1 Cl2 -67.6(4)
C19 P2 Ni1 Cl2 57.7(3)
C30 P2 Ni1 Cl2 175.6(2)
